data_7216796
loop_
_publ_author_name
'Wang, Xiu-Li'
'Gong, Chun-Hua'
'Zhang, Ju-Wen'
'Hou, Li-Li'
'Luan, Jian'
'Liu, Guo-Cheng'

_publ_section_title
;
 Substituent position-induced diverse architectures of
 polyoxovanadate-based hybrid materials constructed from a linear
 trinuclear transition metal complex and a hexanuclear
 [V6O18]6&#x2212;cluster
;
_journal_issue 33
_journal_name_full CrystEngComm
_journal_page_first 7745
_journal_paper_doi 10.1039/C4CE00988F
_journal_volume 16
_journal_year 2014
_chemical_formula_sum 'C12 H32 N24 Ni3 O22 V6'
_chemical_formula_weight 1346.39
_chemical_name_systematic
; 
 ? 
;
_space_group_IT_number 2
_symmetry_cell_setting triclinic
_symmetry_space_group_name_Hall '-P 1'
_symmetry_space_group_name_H-M 'P -1'
_atom_sites_solution_hydrogens geom
_atom_sites_solution_primary direct
_atom_sites_solution_secondary difmap
_audit_creation_method SHELXL-97
_cell_angle_alpha 105.6930(10)
_cell_angle_beta 91.6000(10)
_cell_angle_gamma 114.3860(10)
_cell_formula_units_Z 1
_cell_length_a 9.7732(6)
_cell_length_b 10.5394(6)
_cell_length_c 11.4624(7)
_cell_measurement_temperature 296(2)
_cell_measurement_theta_max 25
_cell_measurement_theta_min 1.87
_cell_volume 1022.05(11)
_computing_cell_refinement 'SMART (Bruker, 2001)'
_computing_data_collection 'SMART (Bruker, 2001)'
_computing_data_reduction 'SAINT+ (Bruker, 1999)'
_computing_molecular_graphics 'PLATON (Spek, 2003)'
_computing_publication_material 'SHELXTL (1998)'
_computing_structure_refinement 'SHELXL-97 (Sheldrick, 2008)'
_computing_structure_solution 'SHELXS-97 (Sheldrick, 2008)'
_diffrn_ambient_temperature 296(2)
_diffrn_measured_fraction_theta_full 0.995
_diffrn_measured_fraction_theta_max 0.995
_diffrn_measurement_device_type 'CCD area detector'
_diffrn_measurement_method 'phi and omega scans'
_diffrn_radiation_monochromator graphite
_diffrn_radiation_source 'fine-focus sealed tube'
_diffrn_radiation_type MoK\a
_diffrn_radiation_wavelength 0.71073
_diffrn_reflns_av_R_equivalents 0.0114
_diffrn_reflns_av_unetI/netI 0.0233
_diffrn_reflns_limit_h_max 11
_diffrn_reflns_limit_h_min -11
_diffrn_reflns_limit_k_max 12
_diffrn_reflns_limit_k_min -12
_diffrn_reflns_limit_l_max 13
_diffrn_reflns_limit_l_min -8
_diffrn_reflns_number 5287
_diffrn_reflns_theta_full 25.00
_diffrn_reflns_theta_max 25.00
_diffrn_reflns_theta_min 1.87
_exptl_absorpt_coefficient_mu 2.764
_exptl_absorpt_correction_T_max 0.6360
_exptl_absorpt_correction_T_min 0.5567
_exptl_absorpt_correction_type multi-scan
_exptl_absorpt_process_details SADABS
_exptl_crystal_colour blue
_exptl_crystal_density_diffrn 2.188
_exptl_crystal_density_method 'not measured'
_exptl_crystal_description block
_exptl_crystal_F_000 670
_exptl_crystal_size_max 0.24
_exptl_crystal_size_mid 0.23
_exptl_crystal_size_min 0.18
_refine_diff_density_max 0.682
_refine_diff_density_min -0.935
_refine_diff_density_rms 0.095
_refine_ls_extinction_method none
_refine_ls_goodness_of_fit_ref 1.020
_refine_ls_hydrogen_treatment constr
_refine_ls_matrix_type full
_refine_ls_number_parameters 304
_refine_ls_number_reflns 3589
_refine_ls_number_restraints 0
_refine_ls_restrained_S_all 1.020
_refine_ls_R_factor_all 0.0348
_refine_ls_R_factor_gt 0.0293
_refine_ls_shift/su_max 0.001
_refine_ls_shift/su_mean 0.000
_refine_ls_structure_factor_coef Fsqd
_refine_ls_weighting_details 'calc w=1/[\s^2^(Fo^2^)+(0.0466P)^2^+1.7985P] where P=(Fo^2^+2Fc^2^)/3'
_refine_ls_weighting_scheme calc
_refine_ls_wR_factor_gt 0.0797
_refine_ls_wR_factor_ref 0.0822
_reflns_number_gt 3148
_reflns_number_total 3589
_reflns_threshold_expression >2sigma(I)
_cod_data_source_file c4ce00988f2.cif
_cod_data_source_block 2
_cod_depositor_comments 'Adding full bibliography for 7216795--7216798.cif.'
_cod_database_code 7216796

loop_
_symmetry_equiv_pos_as_xyz
'x, y, z'
'-x, -y, -z'

loop_
_atom_site_label
_atom_site_type_symbol
_atom_site_fract_x
_atom_site_fract_y
_atom_site_fract_z
_atom_site_U_iso_or_equiv
_atom_site_adp_type
_atom_site_occupancy
_atom_site_symmetry_multiplicity
_atom_site_calc_flag
_atom_site_refinement_flags
Ni1 Ni 0.21253(4) 0.59149(4) 0.31356(4) 0.01369(12) Uani 1 1 d .
V1 V 0.21260(6) 0.86981(6) 0.58539(5) 0.01657(15) Uani 1 1 d .
O1 O 0.1929(3) 0.7227(3) 0.4765(2) 0.0307(6) Uani 1 1 d .
N1 N 0.2407(3) 0.7440(3) 0.2242(3) 0.0191(6) Uani 1 1 d .
C1 C -0.1134(4) 0.4841(4) 0.3459(3) 0.0192(7) Uani 1 1 d .
H4 H -0.0852 0.5024 0.4292 0.023 Uiso 1 1 calc R
O1W O 0.0084(7) 0.8596(7) 0.3063(6) 0.133(2) Uani 1 1 d .
H1WA H 0.0994 0.8825 0.2931 0.160 Uiso 1 1 d R
H1WB H 0.0002 0.9386 0.3374 0.160 Uiso 1 1 d R
Ni2 Ni 0.0000 0.5000 0.0000 0.01339(14) Uani 1 2 d S
V2 V 0.16107(6) 0.26181(6) 0.38070(5) 0.01698(15) Uani 1 1 d .
O2 O 0.0288(3) 0.8582(3) 0.6113(3) 0.0423(8) Uani 1 1 d .
N2 N 0.1633(3) 0.7084(3) 0.1084(3) 0.0193(6) Uani 1 1 d .
C2 C -0.2478(4) 0.4224(4) 0.1702(3) 0.0197(7) Uani 1 1 d .
H3 H -0.3303 0.3895 0.1092 0.024 Uiso 1 1 calc R
O2W O 0.8956(4) 0.0318(4) 0.0946(3) 0.0616(10) Uani 1 1 d .
H2WA H 0.9439 0.0872 0.1658 0.074 Uiso 1 1 d R
H2WB H 0.8344 -0.0502 0.1014 0.074 Uiso 1 1 d R
V3 V 0.62124(6) 0.77607(6) 0.39854(5) 0.01640(14) Uani 1 1 d .
O3 O 0.3210(3) 1.0307(3) 0.5431(3) 0.0316(6) Uani 1 1 d .
N3 N -0.1053(3) 0.4664(3) 0.1537(2) 0.0162(6) Uani 1 1 d .
C3 C 0.3431(4) 0.4164(4) 0.1387(3) 0.0205(7) Uani 1 1 d .
H8 H 0.4217 0.4382 0.1995 0.025 Uiso 1 1 calc R
O4 O 0.3005(3) 0.8778(3) 0.7113(3) 0.0428(8) Uani 1 1 d .
N4 N -0.0198(3) 0.5049(3) 0.2664(2) 0.0170(6) Uani 1 1 d .
C4 C 0.1932(4) 0.3254(4) -0.0350(3) 0.0219(7) Uani 1 1 d .
H7 H 0.1484 0.2717 -0.1161 0.026 Uiso 1 1 calc R
O5 O 0.1761(3) 0.4269(2) 0.3898(2) 0.0200(5) Uani 1 1 d .
N5 N -0.2563(3) 0.4321(3) 0.2893(3) 0.0172(6) Uani 1 1 d .
C5 C 0.2175(4) 0.8267(4) 0.0745(3) 0.0213(7) Uani 1 1 d .
H12 H 0.1854 0.8335 0.0002 0.026 Uiso 1 1 calc R
O6 O 0.2906(4) 0.2841(3) 0.5041(3) 0.0552(10) Uani 1 1 d .
N6 N -0.3923(3) 0.3928(3) 0.3399(3) 0.0231(7) Uani 1 1 d .
H1 H -0.3969 0.3330 0.3796 0.028 Uiso 1 1 d R
H2 H -0.3924 0.4705 0.3892 0.028 Uiso 1 1 d R
C6 C 0.3373(4) 0.8827(4) 0.2566(3) 0.0210(7) Uani 1 1 d .
H11 H 0.4025 0.9354 0.3311 0.025 Uiso 1 1 calc R
O7 O 0.2016(4) 0.1908(3) 0.2509(3) 0.0438(8) Uani 1 1 d .
N7 N 0.1460(3) 0.4102(3) 0.0411(3) 0.0171(6) Uani 1 1 d .
O8 O 0.4361(3) 0.6867(3) 0.3867(3) 0.0326(6) Uani 1 1 d .
N8 N 0.2403(3) 0.4667(3) 0.1528(2) 0.0175(6) Uani 1 1 d .
O9 O 0.6645(4) 0.7337(4) 0.2640(3) 0.0603(10) Uani 1 1 d .
N9 N 0.3174(3) 0.3284(3) 0.0229(3) 0.0205(6) Uani 1 1 d .
N10 N 0.4112(3) 0.2602(4) -0.0230(3) 0.0279(7) Uani 1 1 d .
H5 H 0.3822 0.1793 -0.0060 0.034 Uiso 1 1 d R
H6 H 0.4028 0.2425 -0.1013 0.034 Uiso 1 1 d R
N11 N 0.3270(3) 0.9370(3) 0.1639(3) 0.0200(6) Uani 1 1 d .
N12 N 0.4142(4) 1.0799(3) 0.1580(3) 0.0273(7) Uani 1 1 d .
H9 H 0.4270 1.0756 0.0833 0.033 Uiso 1 1 d R
H10 H 0.3668 1.1326 0.1831 0.033 Uiso 1 1 d R

loop_
_atom_site_aniso_label
_atom_site_aniso_U_11
_atom_site_aniso_U_22
_atom_site_aniso_U_33
_atom_site_aniso_U_23
_atom_site_aniso_U_13
_atom_site_aniso_U_12
Ni1 0.0122(2) 0.0138(2) 0.0133(2) 0.00475(17) -0.00078(16) 0.00387(17)
V1 0.0142(3) 0.0120(3) 0.0199(3) 0.0036(2) -0.0007(2) 0.0034(2)
O1 0.0377(15) 0.0162(12) 0.0283(14) 0.0004(11) 0.0092(12) 0.0064(11)
N1 0.0183(14) 0.0188(15) 0.0159(14) 0.0066(12) -0.0019(11) 0.0034(12)
C1 0.0161(17) 0.0251(18) 0.0162(17) 0.0081(14) 0.0001(14) 0.0081(15)
O1W 0.114(5) 0.131(5) 0.153(6) 0.018(4) 0.016(4) 0.068(4)
Ni2 0.0111(3) 0.0151(3) 0.0121(3) 0.0045(2) -0.0009(2) 0.0040(2)
V2 0.0139(3) 0.0152(3) 0.0215(3) 0.0055(2) -0.0011(2) 0.0064(2)
O2 0.0225(14) 0.0279(15) 0.079(2) 0.0198(15) 0.0182(15) 0.0110(12)
N2 0.0180(14) 0.0194(15) 0.0183(15) 0.0075(12) -0.0017(12) 0.0054(12)
C2 0.0146(16) 0.0236(18) 0.0178(17) 0.0073(14) 0.0008(13) 0.0051(14)
O2W 0.065(2) 0.060(2) 0.0383(19) 0.0113(17) -0.0119(17) 0.0105(19)
V3 0.0144(3) 0.0167(3) 0.0171(3) 0.0062(2) -0.0010(2) 0.0054(2)
O3 0.0292(14) 0.0168(13) 0.0430(17) 0.0108(12) 0.0052(12) 0.0036(11)
N3 0.0147(14) 0.0206(15) 0.0121(14) 0.0062(11) -0.0014(11) 0.0060(12)
C3 0.0172(17) 0.0245(18) 0.0203(18) 0.0078(15) 0.0007(14) 0.0091(15)
O4 0.0450(18) 0.0379(17) 0.0367(17) 0.0134(14) -0.0137(14) 0.0098(14)
N4 0.0160(14) 0.0216(14) 0.0146(14) 0.0084(12) 0.0008(11) 0.0076(12)
C4 0.0209(18) 0.0260(19) 0.0184(18) 0.0052(15) -0.0009(14) 0.0110(15)
O5 0.0243(13) 0.0167(12) 0.0180(12) 0.0061(10) 0.0000(10) 0.0078(10)
N5 0.0138(14) 0.0192(14) 0.0176(14) 0.0058(12) 0.0042(11) 0.0061(12)
C5 0.0231(18) 0.0199(17) 0.0186(18) 0.0067(15) -0.0014(14) 0.0071(15)
O6 0.052(2) 0.0364(17) 0.069(2) 0.0202(17) -0.0349(18) 0.0130(15)
N6 0.0172(15) 0.0239(16) 0.0232(16) 0.0057(13) 0.0089(12) 0.0049(13)
C6 0.0221(18) 0.0186(17) 0.0185(18) 0.0060(14) -0.0021(14) 0.0055(15)
O7 0.0525(19) 0.0347(16) 0.0464(19) 0.0069(14) 0.0237(15) 0.0237(15)
N7 0.0165(14) 0.0197(14) 0.0157(14) 0.0052(12) -0.0006(11) 0.0089(12)
O8 0.0180(13) 0.0266(14) 0.0434(17) 0.0107(13) -0.0058(12) 0.0013(11)
N8 0.0158(14) 0.0217(15) 0.0144(14) 0.0058(12) -0.0001(11) 0.0078(12)
O9 0.070(2) 0.074(3) 0.0342(18) 0.0080(18) 0.0212(17) 0.034(2)
N9 0.0193(15) 0.0230(15) 0.0219(15) 0.0073(13) 0.0043(12) 0.0116(13)
N10 0.0295(17) 0.0330(18) 0.0320(18) 0.0113(15) 0.0102(14) 0.0226(15)
N11 0.0199(15) 0.0128(14) 0.0244(16) 0.0076(12) 0.0007(12) 0.0034(12)
N12 0.0309(17) 0.0164(15) 0.0344(18) 0.0132(14) 0.0063(14) 0.0067(14)

loop_
_atom_type_symbol
_atom_type_description
_atom_type_scat_dispersion_real
_atom_type_scat_dispersion_imag
_atom_type_scat_source
C C 0.0033 0.0016 'International Tables Vol C Tables 4.2.6.8 and 6.1.1.4'
H H 0.0000 0.0000 'International Tables Vol C Tables 4.2.6.8 and 6.1.1.4'
N N 0.0061 0.0033 'International Tables Vol C Tables 4.2.6.8 and 6.1.1.4'
Ni Ni 0.3393 1.1124 'International Tables Vol C Tables 4.2.6.8 and 6.1.1.4'
O O 0.0106 0.0060 'International Tables Vol C Tables 4.2.6.8 and 6.1.1.4'
V V 0.3005 0.5294 'International Tables Vol C Tables 4.2.6.8 and 6.1.1.4'

loop_
_geom_angle_atom_site_label_1
_geom_angle_atom_site_label_2
_geom_angle_atom_site_label_3
_geom_angle
_geom_angle_site_symmetry_1
_geom_angle_site_symmetry_3
O8 Ni1 N8 94.01(11) . .
O8 Ni1 O5 89.49(10) . .
N8 Ni1 O5 90.05(10) . .
O8 Ni1 N4 171.30(11) . .
N8 Ni1 N4 94.22(11) . .
O5 Ni1 N4 87.70(10) . .
O8 Ni1 N1 93.27(11) . .
N8 Ni1 N1 86.26(11) . .
O5 Ni1 N1 175.54(10) . .
N4 Ni1 N1 90.06(11) . .
O8 Ni1 O1 84.05(11) . .
N8 Ni1 O1 177.88(11) . .
O5 Ni1 O1 90.79(10) . .
N4 Ni1 O1 87.76(11) . .
N1 Ni1 O1 92.98(11) . .
O4 V1 O1 109.06(15) . .
O4 V1 O2 108.32(17) . .
O1 V1 O2 109.35(14) . .
O4 V1 O3 109.38(14) . .
O1 V1 O3 110.11(13) . .
O2 V1 O3 110.58(13) . .
V1 O1 Ni1 160.40(16) . .
C6 N1 N2 107.6(3) . .
C6 N1 Ni1 129.2(2) . .
N2 N1 Ni1 123.0(2) . .
N4 C1 N5 109.6(3) . .
N4 C1 H4 125.2 . .
N5 C1 H4 125.2 . .
H1WA O1W H1WB 107.7 . .
N3 Ni2 N3 180.0 . 2_565
N3 Ni2 N2 90.44(11) . .
N3 Ni2 N2 89.56(11) 2_565 .
N3 Ni2 N2 89.56(11) . 2_565
N3 Ni2 N2 90.44(11) 2_565 2_565
N2 Ni2 N2 179.999(1) . 2_565
N3 Ni2 N7 90.74(10) . .
N3 Ni2 N7 89.26(10) 2_565 .
N2 Ni2 N7 88.96(11) . .
N2 Ni2 N7 91.04(11) 2_565 .
N3 Ni2 N7 89.26(10) . 2_565
N3 Ni2 N7 90.74(10) 2_565 2_565
N2 Ni2 N7 91.04(11) . 2_565
N2 Ni2 N7 88.96(11) 2_565 2_565
N7 Ni2 N7 180.0 . 2_565
O7 V2 O5 109.96(14) . .
O7 V2 O6 110.66(18) . .
O5 V2 O6 107.08(13) . .
O7 V2 O2 107.35(16) . 2_566
O5 V2 O2 110.90(12) . 2_566
O6 V2 O2 110.93(17) . 2_566
V2 O2 V1 144.81(17) 2_566 .
C5 N2 N1 107.3(3) . .
C5 N2 Ni2 125.7(2) . .
N1 N2 Ni2 126.9(2) . .
N3 C2 N5 109.4(3) . .
N3 C2 H3 125.3 . .
N5 C2 H3 125.3 . .
H2WA O2W H2WB 107.7 . .
O9 V3 O8 107.45(18) . .
O9 V3 O6 108.6(2) . 2_666
O8 V3 O6 108.59(16) . 2_666
O9 V3 O3 110.49(17) . 2_676
O8 V3 O3 110.10(13) . 2_676
O6 V3 O3 111.52(14) 2_666 2_676
V3 O3 V1 138.05(17) 2_676 .
C2 N3 N4 107.0(3) . .
C2 N3 Ni2 131.9(2) . .
N4 N3 Ni2 120.9(2) . .
N8 C3 N9 109.5(3) . .
N8 C3 H8 125.3 . .
N9 C3 H8 125.3 . .
C1 N4 N3 107.5(3) . .
C1 N4 Ni1 123.2(2) . .
N3 N4 Ni1 129.3(2) . .
N7 C4 N9 109.2(3) . .
N7 C4 H7 125.4 . .
N9 C4 H7 125.4 . .
V2 O5 Ni1 151.02(14) . .
C1 N5 C2 106.5(3) . .
C1 N5 N6 128.5(3) . .
C2 N5 N6 124.9(3) . .
N2 C5 N11 109.4(3) . .
N2 C5 H12 125.3 . .
N11 C5 H12 125.3 . .
V2 O6 V3 155.4(2) . 2_666
N5 N6 H1 109.1 . .
N5 N6 H2 109.0 . .
H1 N6 H2 109.5 . .
N1 C6 N11 108.9(3) . .
N1 C6 H11 125.5 . .
N11 C6 H11 125.5 . .
C4 N7 N8 107.4(3) . .
C4 N7 Ni2 128.4(2) . .
N8 N7 Ni2 122.1(2) . .
V3 O8 Ni1 159.31(18) . .
C3 N8 N7 107.2(3) . .
C3 N8 Ni1 126.6(2) . .
N7 N8 Ni1 126.0(2) . .
C3 N9 C4 106.6(3) . .
C3 N9 N10 123.5(3) . .
C4 N9 N10 129.8(3) . .
N9 N10 H5 109.1 . .
N9 N10 H6 109.0 . .
H5 N10 H6 109.5 . .
C5 N11 C6 106.8(3) . .
C5 N11 N12 125.3(3) . .
C6 N11 N12 128.0(3) . .
N11 N12 H9 109.4 . .
N11 N12 H10 109.2 . .
H9 N12 H10 109.6 . .

loop_
_geom_bond_atom_site_label_1
_geom_bond_atom_site_label_2
_geom_bond_distance
_geom_bond_site_symmetry_2
Ni1 O8 2.029(3) .
Ni1 N8 2.052(3) .
Ni1 O5 2.056(2) .
Ni1 N4 2.058(3) .
Ni1 N1 2.062(3) .
Ni1 O1 2.069(3) .
V1 O4 1.623(3) .
V1 O1 1.641(2) .
V1 O2 1.788(3) .
V1 O3 1.795(3) .
N1 C6 1.309(4) .
N1 N2 1.383(4) .
C1 N4 1.306(4) .
C1 N5 1.341(4) .
C1 H4 0.9300 .
O1W H1WA 0.8501 .
O1W H1WB 0.8499 .
Ni2 N3 2.104(3) .
Ni2 N3 2.104(3) 2_565
Ni2 N2 2.106(3) .
Ni2 N2 2.106(3) 2_565
Ni2 N7 2.115(3) .
Ni2 N7 2.115(3) 2_565
V2 O7 1.614(3) .
V2 O5 1.658(2) .
V2 O6 1.770(3) .
V2 O2 1.785(3) 2_566
O2 V2 1.785(3) 2_566
N2 C5 1.310(4) .
C2 N3 1.311(4) .
C2 N5 1.348(4) .
C2 H3 0.9300 .
O2W H2WA 0.8500 .
O2W H2WB 0.8499 .
V3 O9 1.606(3) .
V3 O8 1.640(3) .
V3 O6 1.781(3) 2_666
V3 O3 1.791(3) 2_676
O3 V3 1.791(3) 2_676
N3 N4 1.381(4) .
C3 N8 1.311(4) .
C3 N9 1.345(4) .
C3 H8 0.9300 .
C4 N7 1.309(5) .
C4 N9 1.352(4) .
C4 H7 0.9300 .
N5 N6 1.412(4) .
C5 N11 1.347(4) .
C5 H12 0.9300 .
O6 V3 1.781(3) 2_666
N6 H1 0.8600 .
N6 H2 0.8600 .
C6 N11 1.355(4) .
C6 H11 0.9300 .
N7 N8 1.383(4) .
N9 N10 1.414(4) .
N10 H5 0.8600 .
N10 H6 0.8600 .
N11 N12 1.414(4) .
N12 H9 0.8600 .
N12 H10 0.8598 .

loop_
_geom_torsion_atom_site_label_1
_geom_torsion_atom_site_label_2
_geom_torsion_atom_site_label_3
_geom_torsion_atom_site_label_4
_geom_torsion
_geom_torsion_site_symmetry_1
_geom_torsion_site_symmetry_4
O4 V1 O1 Ni1 -118.7(5) . .
O2 V1 O1 Ni1 123.0(5) . .
O3 V1 O1 Ni1 1.3(6) . .
O5 Ni1 O1 V1 155.6(5) . .
N4 Ni1 O1 V1 -116.7(5) . .
N1 Ni1 O1 V1 -26.8(5) . .
O8 Ni1 N1 C6 -31.6(3) . .
N8 Ni1 N1 C6 -125.4(3) . .
N4 Ni1 N1 C6 140.3(3) . .
O1 Ni1 N1 C6 52.6(3) . .
O8 Ni1 N1 N2 142.3(3) . .
N8 Ni1 N1 N2 48.4(2) . .
N4 Ni1 N1 N2 -45.8(3) . .
O1 Ni1 N1 N2 -133.5(3) . .
O4 V1 O2 V2 -80.8(4) . 2_566
O1 V1 O2 V2 37.9(4) . 2_566
O3 V1 O2 V2 159.3(3) . 2_566
C6 N1 N2 C5 0.8(4) . .
Ni1 N1 N2 C5 -174.2(2) . .
C6 N1 N2 Ni2 176.6(2) . .
Ni1 N1 N2 Ni2 1.6(4) . .
N3 Ni2 N2 C5 -140.3(3) . .
N3 Ni2 N2 C5 39.7(3) 2_565 .
N7 Ni2 N2 C5 129.0(3) . .
N7 Ni2 N2 C5 -51.0(3) 2_565 .
N3 Ni2 N2 N1 44.6(3) . .
N3 Ni2 N2 N1 -135.4(3) 2_565 .
N7 Ni2 N2 N1 -46.2(3) . .
N7 Ni2 N2 N1 133.8(3) 2_565 .
O4 V1 O3 V3 -65.9(3) . 2_676
O1 V1 O3 V3 174.2(2) . 2_676
O2 V1 O3 V3 53.3(3) . 2_676
N5 C2 N3 N4 0.3(4) . .
N5 C2 N3 Ni2 -174.0(2) . .
N2 Ni2 N3 C2 130.7(3) . .
N2 Ni2 N3 C2 -49.3(3) 2_565 .
N7 Ni2 N3 C2 -140.3(3) . .
N7 Ni2 N3 C2 39.7(3) 2_565 .
N2 Ni2 N3 N4 -43.0(2) . .
N2 Ni2 N3 N4 137.0(2) 2_565 .
N7 Ni2 N3 N4 46.0(2) . .
N7 Ni2 N3 N4 -134.0(2) 2_565 .
N5 C1 N4 N3 0.7(4) . .
N5 C1 N4 Ni1 177.5(2) . .
C2 N3 N4 C1 -0.6(4) . .
Ni2 N3 N4 C1 174.5(2) . .
C2 N3 N4 Ni1 -177.2(2) . .
Ni2 N3 N4 Ni1 -2.1(4) . .
N8 Ni1 N4 C1 145.5(3) . .
O5 Ni1 N4 C1 55.6(3) . .
N1 Ni1 N4 C1 -128.3(3) . .
O1 Ni1 N4 C1 -35.3(3) . .
N8 Ni1 N4 N3 -38.4(3) . .
O5 Ni1 N4 N3 -128.3(3) . .
N1 Ni1 N4 N3 47.9(3) . .
O1 Ni1 N4 N3 140.8(3) . .
O7 V2 O5 Ni1 5.1(3) . .
O6 V2 O5 Ni1 125.3(3) . .
O2 V2 O5 Ni1 -113.5(3) 2_566 .
O8 Ni1 O5 V2 -94.1(3) . .
N8 Ni1 O5 V2 -0.1(3) . .
N4 Ni1 O5 V2 94.1(3) . .
O1 Ni1 O5 V2 -178.2(3) . .
N4 C1 N5 C2 -0.4(4) . .
N4 C1 N5 N6 179.1(3) . .
N3 C2 N5 C1 0.0(4) . .
N3 C2 N5 N6 -179.5(3) . .
N1 N2 C5 N11 0.1(4) . .
Ni2 N2 C5 N11 -175.8(2) . .
O7 V2 O6 V3 -66.8(7) . 2_666
O5 V2 O6 V3 173.4(6) . 2_666
O2 V2 O6 V3 52.3(7) 2_566 2_666
N2 N1 C6 N11 -1.3(4) . .
Ni1 N1 C6 N11 173.3(2) . .
N9 C4 N7 N8 -1.6(4) . .
N9 C4 N7 Ni2 161.7(2) . .
N3 Ni2 N7 C4 141.6(3) . .
N3 Ni2 N7 C4 -38.4(3) 2_565 .
N2 Ni2 N7 C4 -128.0(3) . .
N2 Ni2 N7 C4 52.0(3) 2_565 .
N3 Ni2 N7 N8 -57.2(2) . .
N3 Ni2 N7 N8 122.8(2) 2_565 .
N2 Ni2 N7 N8 33.2(2) . .
N2 Ni2 N7 N8 -146.8(2) 2_565 .
O9 V3 O8 Ni1 -35.1(5) . .
O6 V3 O8 Ni1 -152.3(5) 2_666 .
O3 V3 O8 Ni1 85.3(5) 2_676 .
N8 Ni1 O8 V3 53.3(5) . .
O5 Ni1 O8 V3 143.3(5) . .
N1 Ni1 O8 V3 -33.2(5) . .
O1 Ni1 O8 V3 -125.9(5) . .
N9 C3 N8 N7 -0.7(4) . .
N9 C3 N8 Ni1 174.4(2) . .
C4 N7 N8 C3 1.4(4) . .
Ni2 N7 N8 C3 -163.2(2) . .
C4 N7 N8 Ni1 -173.8(2) . .
Ni2 N7 N8 Ni1 21.6(3) . .
O8 Ni1 N8 C3 29.7(3) . .
O5 Ni1 N8 C3 -59.8(3) . .
N4 Ni1 N8 C3 -147.5(3) . .
N1 Ni1 N8 C3 122.7(3) . .
O8 Ni1 N8 N7 -156.0(3) . .
O5 Ni1 N8 N7 114.5(3) . .
N4 Ni1 N8 N7 26.8(3) . .
N1 Ni1 N8 N7 -63.0(3) . .
N8 C3 N9 C4 -0.2(4) . .
N8 C3 N9 N10 177.9(3) . .
N7 C4 N9 C3 1.1(4) . .
N7 C4 N9 N10 -176.9(3) . .
N2 C5 N11 C6 -0.9(4) . .
N2 C5 N11 N12 178.0(3) . .
N1 C6 N11 C5 1.4(4) . .
N1 C6 N11 N12 -177.5(3) . .
